data_7015564
loop_
_publ_author_name
'Singh, Nem'
'Elias, Anil J.'

_publ_section_title
;
 Palladacycles of novel bisoxazoline chelating ligands based on the
 dimeric cyclobutadiene linked cobalt sandwich compound
 [(\h5-Cp)Co(\h4-C4Ph3)]2.
;
_journal_issue 18
_journal_name_full 'Dalton transactions (Cambridge, England : 2003)'
_journal_page_first 4882
_journal_page_last 4891
_journal_paper_doi 10.1039/c0dt01737j
_journal_volume 40
_journal_year 2011
_chemical_formula_moiety 'C60 H46 Co2 N2 O2'
_chemical_formula_sum 'C60 H46 Co2 N2 O2'
_chemical_formula_weight 944.85
_chemical_name_systematic
;
?
;
_space_group_IT_number 2
_symmetry_cell_setting triclinic
_symmetry_space_group_name_Hall '-P 1'
_symmetry_space_group_name_H-M 'P -1'
_atom_sites_solution_hydrogens geom
_atom_sites_solution_primary direct
_atom_sites_solution_secondary difmap
_audit_creation_method SHELXL-97
_cell_angle_alpha 84.505(6)
_cell_angle_beta 63.090(5)
_cell_angle_gamma 62.221(5)
_cell_formula_units_Z 1
_cell_length_a 10.876(3)
_cell_length_b 11.351(4)
_cell_length_c 11.373(4)
_cell_measurement_reflns_used 3215
_cell_measurement_temperature 293(2)
_cell_measurement_theta_max 0.924
_cell_measurement_theta_min 0.878
_cell_volume 1095.8(6)
_computing_cell_refinement 'Bruker SMART'
_computing_data_collection 'Bruker SMART'
_computing_data_reduction 'Bruker SAINT'
_computing_molecular_graphics 'Bruker SHELXTL'
_computing_publication_material 'Bruker SHELXTL'
_computing_structure_refinement 'SHELXL-97 (Sheldrick, 1997)'
_computing_structure_solution 'SHELXS-97 (Sheldrick, 1990)'
_diffrn_ambient_temperature 293(2)
_diffrn_measured_fraction_theta_full 0.997
_diffrn_measured_fraction_theta_max 0.997
_diffrn_measurement_device_type 'CCD area detector'
_diffrn_measurement_method 'phi and omega scans'
_diffrn_radiation_monochromator graphite
_diffrn_radiation_source 'fine-focus sealed tube'
_diffrn_radiation_type MoK\a
_diffrn_radiation_wavelength 0.71073
_diffrn_reflns_av_R_equivalents 0.0706
_diffrn_reflns_av_sigmaI/netI 0.0731
_diffrn_reflns_limit_h_max 12
_diffrn_reflns_limit_h_min -12
_diffrn_reflns_limit_k_max 13
_diffrn_reflns_limit_k_min -13
_diffrn_reflns_limit_l_max 13
_diffrn_reflns_limit_l_min -13
_diffrn_reflns_number 10677
_diffrn_reflns_theta_full 25.00
_diffrn_reflns_theta_max 25.00
_diffrn_reflns_theta_min 2.03
_exptl_absorpt_coefficient_mu 0.807
_exptl_absorpt_correction_T_max 0.921
_exptl_absorpt_correction_T_min 0.878
_exptl_absorpt_correction_type multi-scan
_exptl_absorpt_process_details '(SADABS; Bruker, 2000)'
_exptl_crystal_colour red
_exptl_crystal_density_diffrn 1.432
_exptl_crystal_density_method 'not measured'
_exptl_crystal_description block
_exptl_crystal_F_000 490.0
_exptl_crystal_size_max 0.247
_exptl_crystal_size_mid 0.134
_exptl_crystal_size_min 0.098
_refine_diff_density_max 0.477
_refine_diff_density_min -0.308
_refine_diff_density_rms 0.070
_refine_ls_extinction_method none
_refine_ls_goodness_of_fit_ref 1.071
_refine_ls_hydrogen_treatment constr
_refine_ls_matrix_type full
_refine_ls_number_parameters 298
_refine_ls_number_reflns 3856
_refine_ls_number_restraints 0
_refine_ls_restrained_S_all 1.071
_refine_ls_R_factor_all 0.0721
_refine_ls_R_factor_gt 0.0553
_refine_ls_shift/su_max 0.000
_refine_ls_shift/su_mean 0.000
_refine_ls_structure_factor_coef Fsqd
_refine_ls_weighting_details 'calc w=1/[\s^2^(Fo^2^)+(0.0495P)^2^+0.0000P] where P=(Fo^2^+2Fc^2^)/3'
_refine_ls_weighting_scheme calc
_refine_ls_wR_factor_gt 0.1093
_refine_ls_wR_factor_ref 0.1166
_reflns_number_gt 3215
_reflns_number_total 3867
_reflns_threshold_expression >2sigma(I)
_cod_data_source_file c0dt01737j.txt
_cod_data_source_block 6
_cod_depositor_comments
;
The following automatic conversions were performed:
'_symmetry_cell_setting' value 'Triclinic' changed to 'triclinic'
according to '/home/saulius/struct/CIF-dictionaries/cif_core.dic'
dictionary named 'cif_core.dic' version 2.4.1 from 2010-06-29.

Automatic conversion script
Id: cif_fix_enum 1555 2011-01-17 13:19:09Z saulius 
;
_cod_original_cell_volume 1095.9(6)
_cod_original_sg_symbol_Hall -P1
_cod_original_sg_symbol_H-M P-1
_cod_database_code 7015564

loop_
_symmetry_equiv_pos_as_xyz
'x, y, z'
'-x, -y, -z'

loop_
_atom_site_label
_atom_site_type_symbol
_atom_site_fract_x
_atom_site_fract_y
_atom_site_fract_z
_atom_site_U_iso_or_equiv
_atom_site_adp_type
_atom_site_occupancy
_atom_site_symmetry_multiplicity
_atom_site_calc_flag
_atom_site_refinement_flags
_atom_site_disorder_assembly
_atom_site_disorder_group
Co1 Co 0.58822(5) 0.63939(4) 0.56807(4) 0.03023(17) Uani 1 1 d . . .
O1 O 0.9920(3) 0.3612(3) 0.2895(3) 0.0688(8) Uani 1 1 d . . .
N1 N 0.9479(3) 0.2765(3) 0.4819(3) 0.0480(8) Uani 1 1 d . . .
C1 C 0.8318(4) 0.5159(4) 0.4927(4) 0.0377(8) Uani 1 1 d . . .
C2 C 0.7587(4) 0.5478(4) 0.6322(4) 0.0419(9) Uani 1 1 d . . .
H2 H 0.7619 0.4831 0.6958 0.050 Uiso 1 1 calc R . .
C3 C 0.6821(4) 0.6898(4) 0.6643(4) 0.0492(10) Uani 1 1 d . . .
H3 H 0.6248 0.7409 0.7537 0.059 Uiso 1 1 calc R . .
C4 C 0.7074(4) 0.7438(4) 0.5431(4) 0.0474(10) Uani 1 1 d . . .
H4 H 0.6699 0.8396 0.5342 0.057 Uiso 1 1 calc R . .
C5 C 0.7992(4) 0.6369(4) 0.4373(4) 0.0401(9) Uani 1 1 d . . .
H5 H 0.8356 0.6450 0.3423 0.048 Uiso 1 1 calc R . .
C6 C 0.4672(3) 0.5653(3) 0.5346(3) 0.0264(7) Uani 1 1 d . . .
C7 C 0.3974(4) 0.6200(3) 0.6744(3) 0.0318(8) Uani 1 1 d . . .
C8 C 0.3608(4) 0.7553(3) 0.6376(3) 0.0338(8) Uani 1 1 d . . .
C9 C 0.4337(4) 0.7010(3) 0.4973(3) 0.0326(8) Uani 1 1 d . . .
C10 C 0.9265(4) 0.3788(4) 0.4207(4) 0.0440(9) Uani 1 1 d . . .
C11 C 1.0692(5) 0.2162(4) 0.2505(5) 0.0784(15) Uani 1 1 d . . .
H11A H 1.1791 0.1821 0.1872 0.094 Uiso 1 1 calc R . .
H11B H 1.0190 0.1932 0.2111 0.094 Uiso 1 1 calc R . .
C12 C 1.0499(5) 0.1603(4) 0.3804(5) 0.0731(14) Uani 1 1 d . . .
H12A H 1.0033 0.1020 0.3945 0.088 Uiso 1 1 calc R . .
H12B H 1.1504 0.1096 0.3804 0.088 Uiso 1 1 calc R . .
C13 C 0.3431(4) 0.5695(3) 0.8019(3) 0.0322(8) Uani 1 1 d . . .
C14 C 0.2601(4) 0.4995(3) 0.8223(4) 0.0403(9) Uani 1 1 d . . .
H14 H 0.2420 0.4834 0.7545 0.048 Uiso 1 1 calc R . .
C15 C 0.2045(4) 0.4537(4) 0.9424(4) 0.0480(10) Uani 1 1 d . . .
H15 H 0.1494 0.4071 0.9544 0.058 Uiso 1 1 calc R . .
C16 C 0.2292(4) 0.4757(4) 1.0436(4) 0.0508(10) Uani 1 1 d . . .
H16 H 0.1911 0.4449 1.1243 0.061 Uiso 1 1 calc R . .
C17 C 0.3112(5) 0.5442(4) 1.0244(4) 0.0518(10) Uani 1 1 d . . .
H17 H 0.3278 0.5606 1.0931 0.062 Uiso 1 1 calc R . .
C18 C 0.3692(4) 0.5890(4) 0.9047(3) 0.0418(9) Uani 1 1 d . . .
H18 H 0.4269 0.6330 0.8930 0.050 Uiso 1 1 calc R . .
C19 C 0.2611(4) 0.8912(3) 0.7133(4) 0.0393(9) Uani 1 1 d . . .
C20 C 0.2418(5) 0.9176(4) 0.8376(4) 0.0592(11) Uani 1 1 d . . .
H20 H 0.2960 0.8483 0.8741 0.071 Uiso 1 1 calc R . .
C21 C 0.1420(5) 1.0470(5) 0.9097(5) 0.0715(13) Uani 1 1 d . . .
H21 H 0.1301 1.0635 0.9937 0.086 Uiso 1 1 calc R . .
C22 C 0.0618(5) 1.1493(4) 0.8572(6) 0.0728(15) Uani 1 1 d . . .
H22 H -0.0041 1.2356 0.9052 0.087 Uiso 1 1 calc R . .
C23 C 0.0783(5) 1.1250(4) 0.7342(5) 0.0658(13) Uani 1 1 d . . .
H23 H 0.0230 1.1947 0.6987 0.079 Uiso 1 1 calc R . .
C24 C 0.1771(4) 0.9971(4) 0.6624(4) 0.0510(10) Uani 1 1 d . . .
H24 H 0.1877 0.9816 0.5787 0.061 Uiso 1 1 calc R . .
C25 C 0.4364(4) 0.7645(3) 0.3777(3) 0.0330(8) Uani 1 1 d . . .
C26 C 0.4997(4) 0.8515(3) 0.3324(4) 0.0472(10) Uani 1 1 d . . .
H26 H 0.5423 0.8710 0.3779 0.057 Uiso 1 1 calc R . .
C27 C 0.4996(5) 0.9093(4) 0.2194(4) 0.0562(11) Uani 1 1 d . . .
H27 H 0.5447 0.9655 0.1884 0.067 Uiso 1 1 calc R . .
C28 C 0.4344(5) 0.8850(4) 0.1535(4) 0.0606(12) Uani 1 1 d . . .
H28 H 0.4345 0.9248 0.0781 0.073 Uiso 1 1 calc R . .
C29 C 0.3685(5) 0.8015(4) 0.1982(4) 0.0537(10) Uani 1 1 d . . .
H29 H 0.3231 0.7853 0.1535 0.064 Uiso 1 1 calc R . .
C30 C 0.3694(4) 0.7413(3) 0.3096(3) 0.0417(9) Uani 1 1 d . . .
H30 H 0.3247 0.6846 0.3392 0.050 Uiso 1 1 calc R . .

loop_
_atom_site_aniso_label
_atom_site_aniso_U_11
_atom_site_aniso_U_22
_atom_site_aniso_U_33
_atom_site_aniso_U_23
_atom_site_aniso_U_13
_atom_site_aniso_U_12
Co1 0.0299(3) 0.0315(3) 0.0330(3) 0.00220(19) -0.0147(2) -0.0168(2)
O1 0.066(2) 0.066(2) 0.061(2) -0.0010(16) -0.0305(17) -0.0182(17)
N1 0.0424(19) 0.0326(18) 0.055(2) 0.0123(16) -0.0143(16) -0.0165(16)
C1 0.0277(18) 0.045(2) 0.044(2) 0.0068(18) -0.0171(17) -0.0201(17)
C2 0.038(2) 0.054(2) 0.041(2) 0.0113(18) -0.0239(18) -0.0235(19)
C3 0.043(2) 0.063(3) 0.050(2) -0.008(2) -0.0208(19) -0.029(2)
C4 0.050(2) 0.042(2) 0.067(3) 0.008(2) -0.031(2) -0.031(2)
C5 0.038(2) 0.051(2) 0.041(2) 0.0083(18) -0.0177(18) -0.0284(19)
C6 0.0274(17) 0.0289(17) 0.0277(18) 0.0072(14) -0.0142(14) -0.0162(15)
C7 0.0297(18) 0.0317(19) 0.035(2) 0.0034(15) -0.0159(16) -0.0144(15)
C8 0.0335(19) 0.0297(19) 0.040(2) 0.0028(16) -0.0166(16) -0.0159(16)
C9 0.0312(18) 0.0301(19) 0.040(2) 0.0057(15) -0.0176(16) -0.0165(16)
C10 0.028(2) 0.053(3) 0.051(3) -0.001(2) -0.0177(19) -0.0191(19)
C11 0.065(3) 0.062(3) 0.085(4) -0.027(3) -0.029(3) -0.012(3)
C12 0.060(3) 0.050(3) 0.111(4) 0.007(3) -0.043(3) -0.023(2)
C13 0.0254(17) 0.0309(18) 0.0337(19) 0.0009(15) -0.0111(15) -0.0103(15)
C14 0.037(2) 0.046(2) 0.044(2) 0.0101(18) -0.0221(18) -0.0216(18)
C15 0.037(2) 0.050(2) 0.055(3) 0.014(2) -0.0168(19) -0.0246(19)
C16 0.041(2) 0.055(3) 0.041(2) 0.014(2) -0.0119(19) -0.020(2)
C17 0.061(3) 0.065(3) 0.034(2) 0.0114(19) -0.024(2) -0.032(2)
C18 0.046(2) 0.049(2) 0.039(2) 0.0078(17) -0.0214(18) -0.0279(19)
C19 0.0330(19) 0.034(2) 0.046(2) 0.0000(17) -0.0109(17) -0.0184(17)
C20 0.058(3) 0.043(2) 0.058(3) -0.010(2) -0.023(2) -0.011(2)
C21 0.070(3) 0.064(3) 0.066(3) -0.022(3) -0.021(3) -0.025(3)
C22 0.051(3) 0.035(3) 0.094(4) -0.020(3) -0.006(3) -0.014(2)
C23 0.047(3) 0.029(2) 0.087(4) 0.008(2) -0.013(2) -0.010(2)
C24 0.044(2) 0.043(2) 0.057(3) 0.005(2) -0.015(2) -0.021(2)
C25 0.0299(18) 0.0290(18) 0.0348(19) 0.0056(15) -0.0129(16) -0.0124(15)
C26 0.052(2) 0.039(2) 0.059(3) 0.0158(19) -0.028(2) -0.028(2)
C27 0.060(3) 0.041(2) 0.063(3) 0.023(2) -0.021(2) -0.030(2)
C28 0.069(3) 0.045(3) 0.057(3) 0.024(2) -0.030(2) -0.021(2)
C29 0.064(3) 0.050(2) 0.053(3) 0.013(2) -0.037(2) -0.023(2)
C30 0.046(2) 0.039(2) 0.046(2) 0.0115(18) -0.0255(19) -0.0222(18)

loop_
_atom_type_symbol
_atom_type_description
_atom_type_scat_dispersion_real
_atom_type_scat_dispersion_imag
_atom_type_scat_source
C C 0.0033 0.0016 'International Tables Vol C Tables 4.2.6.8 and 6.1.1.4'
H H 0.0000 0.0000 'International Tables Vol C Tables 4.2.6.8 and 6.1.1.4'
N N 0.0061 0.0033 'International Tables Vol C Tables 4.2.6.8 and 6.1.1.4'
O O 0.0106 0.0060 'International Tables Vol C Tables 4.2.6.8 and 6.1.1.4'
Co Co 0.3494 0.9721 'International Tables Vol C Tables 4.2.6.8 and 6.1.1.4'

loop_
_geom_angle_atom_site_label_1
_geom_angle_atom_site_label_2
_geom_angle_atom_site_label_3
_geom_angle
_geom_angle_site_symmetry_1
_geom_angle_site_symmetry_3
_geom_angle_publ_flag
C8 Co1 C7 43.60(13) . . ?
C8 Co1 C9 43.33(13) . . ?
C7 Co1 C9 63.06(13) . . ?
C8 Co1 C6 62.36(13) . . ?
C7 Co1 C6 42.84(12) . . ?
C9 Co1 C6 42.93(12) . . ?
C8 Co1 C4 113.49(15) . . ?
C7 Co1 C4 148.32(14) . . ?
C9 Co1 C4 119.18(14) . . ?
C6 Co1 C4 159.59(14) . . ?
C8 Co1 C3 113.57(14) . . ?
C7 Co1 C3 119.42(14) . . ?
C9 Co1 C3 148.05(15) . . ?
C6 Co1 C3 159.81(14) . . ?
C4 Co1 C3 40.31(14) . . ?
C8 Co1 C2 141.00(14) . . ?
C7 Co1 C2 114.76(14) . . ?
C9 Co1 C2 171.90(13) . . ?
C6 Co1 C2 129.78(13) . . ?
C4 Co1 C2 67.11(15) . . ?
C3 Co1 C2 40.05(14) . . ?
C8 Co1 C5 140.31(14) . . ?
C7 Co1 C5 171.85(13) . . ?
C9 Co1 C5 114.32(14) . . ?
C6 Co1 C5 129.65(13) . . ?
C4 Co1 C5 39.81(14) . . ?
C3 Co1 C5 67.21(15) . . ?
C2 Co1 C5 66.66(14) . . ?
C8 Co1 C1 179.68(15) . . ?
C7 Co1 C1 136.65(14) . . ?
C9 Co1 C1 136.44(14) . . ?
C6 Co1 C1 117.66(13) . . ?
C4 Co1 C1 66.37(14) . . ?
C3 Co1 C1 66.53(14) . . ?
C2 Co1 C1 39.27(13) . . ?
C5 Co1 C1 39.41(13) . . ?
C10 O1 C11 105.0(3) . . ?
C10 N1 C12 106.1(3) . . ?
C2 C1 C5 108.5(3) . . ?
C2 C1 C10 124.4(3) . . ?
C5 C1 C10 127.1(3) . . ?
C2 C1 Co1 69.47(19) . . ?
C5 C1 Co1 69.45(19) . . ?
C10 C1 Co1 127.5(2) . . ?
C1 C2 C3 108.0(3) . . ?
C1 C2 Co1 71.3(2) . . ?
C3 C2 Co1 69.2(2) . . ?
C1 C2 H2 126.0 . . ?
C3 C2 H2 126.0 . . ?
Co1 C2 H2 126.0 . . ?
C4 C3 C2 107.3(3) . . ?
C4 C3 Co1 69.4(2) . . ?
C2 C3 Co1 70.79(19) . . ?
C4 C3 H3 126.3 . . ?
C2 C3 H3 126.3 . . ?
Co1 C3 H3 126.3 . . ?
C5 C4 C3 108.6(3) . . ?
C5 C4 Co1 71.37(19) . . ?
C3 C4 Co1 70.2(2) . . ?
C5 C4 H4 125.7 . . ?
C3 C4 H4 125.7 . . ?
Co1 C4 H4 125.7 . . ?
C4 C5 C1 107.5(3) . . ?
C4 C5 Co1 68.81(19) . . ?
C1 C5 Co1 71.14(19) . . ?
C4 C5 H5 126.2 . . ?
C1 C5 H5 126.2 . . ?
Co1 C5 H5 126.2 . . ?
C6 C6 C7 134.4(4) 2_666 . ?
C6 C6 C9 135.5(4) 2_666 . ?
C7 C6 C9 90.0(2) . . ?
C6 C6 Co1 125.7(3) 2_666 . ?
C7 C6 Co1 66.69(16) . . ?
C9 C6 Co1 67.23(16) . . ?
C6 C7 C8 89.9(2) . . ?
C6 C7 C13 134.3(3) . . ?
C8 C7 C13 133.4(3) . . ?
C6 C7 Co1 70.48(17) . . ?
C8 C7 Co1 67.73(18) . . ?
C13 C7 Co1 131.8(2) . . ?
C9 C8 C19 134.3(3) . . ?
C9 C8 C7 90.4(2) . . ?
C19 C8 C7 134.0(3) . . ?
C9 C8 Co1 69.39(18) . . ?
C19 C8 Co1 129.2(2) . . ?
C7 C8 Co1 68.67(18) . . ?
C8 C9 C25 132.9(3) . . ?
C8 C9 C6 89.7(2) . . ?
C25 C9 C6 136.1(3) . . ?
C8 C9 Co1 67.28(18) . . ?
C25 C9 Co1 129.6(2) . . ?
C6 C9 Co1 69.84(17) . . ?
N1 C10 O1 119.6(4) . . ?
N1 C10 C1 121.5(4) . . ?
O1 C10 C1 118.9(4) . . ?
O1 C11 C12 103.7(3) . . ?
O1 C11 H11A 111.0 . . ?
C12 C11 H11A 111.0 . . ?
O1 C11 H11B 111.0 . . ?
C12 C11 H11B 111.0 . . ?
H11A C11 H11B 109.0 . . ?
N1 C12 C11 105.1(3) . . ?
N1 C12 H12A 110.7 . . ?
C11 C12 H12A 110.7 . . ?
N1 C12 H12B 110.7 . . ?
C11 C12 H12B 110.7 . . ?
H12A C12 H12B 108.8 . . ?
C18 C13 C14 117.6(3) . . ?
C18 C13 C7 123.0(3) . . ?
C14 C13 C7 119.5(3) . . ?
C15 C14 C13 120.6(3) . . ?
C15 C14 H14 119.7 . . ?
C13 C14 H14 119.7 . . ?
C16 C15 C14 121.0(4) . . ?
C16 C15 H15 119.5 . . ?
C14 C15 H15 119.5 . . ?
C15 C16 C17 118.8(4) . . ?
C15 C16 H16 120.6 . . ?
C17 C16 H16 120.6 . . ?
C16 C17 C18 121.0(4) . . ?
C16 C17 H17 119.5 . . ?
C18 C17 H17 119.5 . . ?
C17 C18 C13 121.0(3) . . ?
C17 C18 H18 119.5 . . ?
C13 C18 H18 119.5 . . ?
C20 C19 C24 117.9(3) . . ?
C20 C19 C8 121.9(3) . . ?
C24 C19 C8 120.2(3) . . ?
C19 C20 C21 120.8(4) . . ?
C19 C20 H20 119.6 . . ?
C21 C20 H20 119.6 . . ?
C22 C21 C20 120.1(4) . . ?
C22 C21 H21 119.9 . . ?
C20 C21 H21 119.9 . . ?
C21 C22 C23 120.0(4) . . ?
C21 C22 H22 120.0 . . ?
C23 C22 H22 120.0 . . ?
C22 C23 C24 120.1(4) . . ?
C22 C23 H23 120.0 . . ?
C24 C23 H23 120.0 . . ?
C23 C24 C19 121.1(4) . . ?
C23 C24 H24 119.5 . . ?
C19 C24 H24 119.5 . . ?
C30 C25 C26 118.3(3) . . ?
C30 C25 C9 119.7(3) . . ?
C26 C25 C9 122.0(3) . . ?
C27 C26 C25 120.1(4) . . ?
C27 C26 H26 120.0 . . ?
C25 C26 H26 120.0 . . ?
C28 C27 C26 120.9(4) . . ?
C28 C27 H27 119.5 . . ?
C26 C27 H27 119.5 . . ?
C27 C28 C29 119.9(4) . . ?
C27 C28 H28 120.1 . . ?
C29 C28 H28 120.1 . . ?
C28 C29 C30 120.1(4) . . ?
C28 C29 H29 119.9 . . ?
C30 C29 H29 119.9 . . ?
C29 C30 C25 120.7(3) . . ?
C29 C30 H30 119.7 . . ?
C25 C30 H30 119.7 . . ?

loop_
_geom_bond_atom_site_label_1
_geom_bond_atom_site_label_2
_geom_bond_distance
_geom_bond_site_symmetry_2
_geom_bond_publ_flag
Co1 C8 1.967(3) . ?
Co1 C7 1.980(3) . ?
Co1 C9 1.996(3) . ?
Co1 C6 2.032(3) . ?
Co1 C4 2.049(3) . ?
Co1 C3 2.060(3) . ?
Co1 C2 2.081(3) . ?
Co1 C5 2.083(3) . ?
Co1 C1 2.105(3) . ?
O1 C10 1.318(4) . ?
O1 C11 1.458(5) . ?
N1 C10 1.275(4) . ?
N1 C12 1.440(5) . ?
C1 C2 1.407(5) . ?
C1 C5 1.412(5) . ?
C1 C10 1.463(5) . ?
C2 C3 1.418(5) . ?
C2 H2 0.9800 . ?
C3 C4 1.416(5) . ?
C3 H3 0.9800 . ?
C4 C5 1.407(5) . ?
C4 H4 0.9800 . ?
C5 H5 0.9800 . ?
C6 C6 1.434(6) 2_666 ?
C6 C7 1.466(4) . ?
C6 C9 1.474(4) . ?
C7 C8 1.466(4) . ?
C7 C13 1.470(4) . ?
C8 C9 1.463(4) . ?
C8 C19 1.466(4) . ?
C9 C25 1.472(4) . ?
C11 C12 1.514(6) . ?
C11 H11A 0.9700 . ?
C11 H11B 0.9700 . ?
C12 H12A 0.9700 . ?
C12 H12B 0.9700 . ?
C13 C18 1.381(4) . ?
C13 C14 1.394(4) . ?
C14 C15 1.383(5) . ?
C14 H14 0.9300 . ?
C15 C16 1.362(5) . ?
C15 H15 0.9300 . ?
C16 C17 1.373(5) . ?
C16 H16 0.9300 . ?
C17 C18 1.378(5) . ?
C17 H17 0.9300 . ?
C18 H18 0.9300 . ?
C19 C20 1.373(5) . ?
C19 C24 1.392(5) . ?
C20 C21 1.396(5) . ?
C20 H20 0.9300 . ?
C21 C22 1.364(6) . ?
C21 H21 0.9300 . ?
C22 C23 1.366(6) . ?
C22 H22 0.9300 . ?
C23 C24 1.381(5) . ?
C23 H23 0.9300 . ?
C24 H24 0.9300 . ?
C25 C30 1.390(4) . ?
C25 C26 1.390(4) . ?
C26 C27 1.385(5) . ?
C26 H26 0.9300 . ?
C27 C28 1.358(6) . ?
C27 H27 0.9300 . ?
C28 C29 1.372(5) . ?
C28 H28 0.9300 . ?
C29 C30 1.382(5) . ?
C29 H29 0.9300 . ?
C30 H30 0.9300 . ?

loop_
_geom_torsion_atom_site_label_1
_geom_torsion_atom_site_label_2
_geom_torsion_atom_site_label_3
_geom_torsion_atom_site_label_4
_geom_torsion
_geom_torsion_site_symmetry_1
_geom_torsion_site_symmetry_2
_geom_torsion_site_symmetry_3
_geom_torsion_site_symmetry_4
_geom_torsion_publ_flag
C7 Co1 C1 C2 -70.6(3) . . . . ?
C9 Co1 C1 C2 -169.6(2) . . . . ?
C6 Co1 C1 C2 -120.0(2) . . . . ?
C4 Co1 C1 C2 82.2(2) . . . . ?
C3 Co1 C1 C2 38.1(2) . . . . ?
C5 Co1 C1 C2 120.2(3) . . . . ?
C7 Co1 C1 C5 169.2(2) . . . . ?
C9 Co1 C1 C5 70.2(3) . . . . ?
C6 Co1 C1 C5 119.8(2) . . . . ?
C4 Co1 C1 C5 -38.0(2) . . . . ?
C3 Co1 C1 C5 -82.1(2) . . . . ?
C2 Co1 C1 C5 -120.2(3) . . . . ?
C7 Co1 C1 C10 47.6(4) . . . . ?
C9 Co1 C1 C10 -51.4(4) . . . . ?
C6 Co1 C1 C10 -1.8(4) . . . . ?
C4 Co1 C1 C10 -159.6(4) . . . . ?
C3 Co1 C1 C10 156.2(4) . . . . ?
C2 Co1 C1 C10 118.2(4) . . . . ?
C5 Co1 C1 C10 -121.6(4) . . . . ?
C5 C1 C2 C3 -1.1(4) . . . . ?
C10 C1 C2 C3 178.3(3) . . . . ?
Co1 C1 C2 C3 -59.7(2) . . . . ?
C5 C1 C2 Co1 58.6(2) . . . . ?
C10 C1 C2 Co1 -122.1(3) . . . . ?
C8 Co1 C2 C1 -179.7(2) . . . . ?
C7 Co1 C2 C1 134.5(2) . . . . ?
C6 Co1 C2 C1 86.3(2) . . . . ?
C4 Co1 C2 C1 -80.2(2) . . . . ?
C3 Co1 C2 C1 -118.5(3) . . . . ?
C5 Co1 C2 C1 -36.7(2) . . . . ?
C8 Co1 C2 C3 -61.2(3) . . . . ?
C7 Co1 C2 C3 -107.0(2) . . . . ?
C6 Co1 C2 C3 -155.2(2) . . . . ?
C4 Co1 C2 C3 38.4(2) . . . . ?
C5 Co1 C2 C3 81.8(2) . . . . ?
C1 Co1 C2 C3 118.5(3) . . . . ?
C1 C2 C3 C4 0.9(4) . . . . ?
Co1 C2 C3 C4 -60.1(2) . . . . ?
C1 C2 C3 Co1 61.0(2) . . . . ?
C8 Co1 C3 C4 -99.1(2) . . . . ?
C7 Co1 C3 C4 -147.7(2) . . . . ?
C9 Co1 C3 C4 -62.2(3) . . . . ?
C6 Co1 C3 C4 -172.8(3) . . . . ?
C2 Co1 C3 C4 117.9(3) . . . . ?
C5 Co1 C3 C4 37.6(2) . . . . ?
C1 Co1 C3 C4 80.6(2) . . . . ?
C8 Co1 C3 C2 143.0(2) . . . . ?
C7 Co1 C3 C2 94.4(2) . . . . ?
C9 Co1 C3 C2 179.9(2) . . . . ?
C6 Co1 C3 C2 69.3(5) . . . . ?
C4 Co1 C3 C2 -117.9(3) . . . . ?
C5 Co1 C3 C2 -80.3(2) . . . . ?
C1 Co1 C3 C2 -37.3(2) . . . . ?
C2 C3 C4 C5 -0.4(4) . . . . ?
Co1 C3 C4 C5 -61.4(2) . . . . ?
C2 C3 C4 Co1 61.0(2) . . . . ?
C8 Co1 C4 C5 -142.1(2) . . . . ?
C7 Co1 C4 C5 -179.0(2) . . . . ?
C9 Co1 C4 C5 -93.8(2) . . . . ?
C6 Co1 C4 C5 -68.5(5) . . . . ?
C3 Co1 C4 C5 118.6(3) . . . . ?
C2 Co1 C4 C5 80.5(2) . . . . ?
C1 Co1 C4 C5 37.6(2) . . . . ?
C8 Co1 C4 C3 99.3(2) . . . . ?
C7 Co1 C4 C3 62.3(3) . . . . ?
C9 Co1 C4 C3 147.6(2) . . . . ?
C6 Co1 C4 C3 172.9(3) . . . . ?
C2 Co1 C4 C3 -38.1(2) . . . . ?
C5 Co1 C4 C3 -118.6(3) . . . . ?
C1 Co1 C4 C3 -81.0(2) . . . . ?
C3 C4 C5 C1 -0.2(4) . . . . ?
Co1 C4 C5 C1 -60.9(2) . . . . ?
C3 C4 C5 Co1 60.7(2) . . . . ?
C2 C1 C5 C4 0.8(4) . . . . ?
C10 C1 C5 C4 -178.5(3) . . . . ?
Co1 C1 C5 C4 59.4(2) . . . . ?
C2 C1 C5 Co1 -58.6(2) . . . . ?
C10 C1 C5 Co1 122.1(3) . . . . ?
C8 Co1 C5 C4 61.9(3) . . . . ?
C9 Co1 C5 C4 107.1(2) . . . . ?
C6 Co1 C5 C4 155.1(2) . . . . ?
C3 Co1 C5 C4 -38.0(2) . . . . ?
C2 Co1 C5 C4 -81.7(2) . . . . ?
C1 Co1 C5 C4 -118.3(3) . . . . ?
C8 Co1 C5 C1 -179.8(2) . . . . ?
C9 Co1 C5 C1 -134.6(2) . . . . ?
C6 Co1 C5 C1 -86.6(2) . . . . ?
C4 Co1 C5 C1 118.3(3) . . . . ?
C3 Co1 C5 C1 80.3(2) . . . . ?
C2 Co1 C5 C1 36.6(2) . . . . ?
C8 Co1 C6 C6 -179.4(4) . . . 2_666 ?
C7 Co1 C6 C6 -129.0(4) . . . 2_666 ?
C9 Co1 C6 C6 130.6(4) . . . 2_666 ?
C4 Co1 C6 C6 97.4(5) . . . 2_666 ?
C3 Co1 C6 C6 -96.0(5) . . . 2_666 ?
C2 Co1 C6 C6 -44.5(4) . . . 2_666 ?
C5 Co1 C6 C6 46.7(4) . . . 2_666 ?
C1 Co1 C6 C6 1.0(4) . . . 2_666 ?
C8 Co1 C6 C7 -50.40(18) . . . . ?
C9 Co1 C6 C7 -100.4(2) . . . . ?
C4 Co1 C6 C7 -133.7(4) . . . . ?
C3 Co1 C6 C7 32.9(5) . . . . ?
C2 Co1 C6 C7 84.5(2) . . . . ?
C5 Co1 C6 C7 175.64(19) . . . . ?
C1 Co1 C6 C7 129.96(19) . . . . ?
C8 Co1 C6 C9 50.02(18) . . . . ?
C7 Co1 C6 C9 100.4(2) . . . . ?
C4 Co1 C6 C9 -33.3(4) . . . . ?
C3 Co1 C6 C9 133.3(4) . . . . ?
C2 Co1 C6 C9 -175.11(19) . . . . ?
C5 Co1 C6 C9 -83.9(2) . . . . ?
C1 Co1 C6 C9 -129.62(19) . . . . ?
C6 C6 C7 C8 -175.8(5) 2_666 . . . ?
C9 C6 C7 C8 1.3(2) . . . . ?
Co1 C6 C7 C8 66.33(17) . . . . ?
C6 C6 C7 C13 -12.0(7) 2_666 . . . ?
C9 C6 C7 C13 165.0(4) . . . . ?
Co1 C6 C7 C13 -130.0(4) . . . . ?
C6 C6 C7 Co1 117.9(5) 2_666 . . . ?
C9 C6 C7 Co1 -65.07(17) . . . . ?
C8 Co1 C7 C6 98.2(2) . . . . ?
C9 Co1 C7 C6 48.72(18) . . . . ?
C4 Co1 C7 C6 151.3(3) . . . . ?
C3 Co1 C7 C6 -167.56(18) . . . . ?
C2 Co1 C7 C6 -122.61(19) . . . . ?
C1 Co1 C7 C6 -81.5(2) . . . . ?
C9 Co1 C7 C8 -49.50(18) . . . . ?
C6 Co1 C7 C8 -98.2(2) . . . . ?
C4 Co1 C7 C8 53.1(3) . . . . ?
C3 Co1 C7 C8 94.2(2) . . . . ?
C2 Co1 C7 C8 139.17(19) . . . . ?
C1 Co1 C7 C8 -179.7(2) . . . . ?
C8 Co1 C7 C13 -129.1(4) . . . . ?
C9 Co1 C7 C13 -178.6(3) . . . . ?
C6 Co1 C7 C13 132.7(4) . . . . ?
C4 Co1 C7 C13 -76.0(4) . . . . ?
C3 Co1 C7 C13 -34.9(4) . . . . ?
C2 Co1 C7 C13 10.1(3) . . . . ?
C1 Co1 C7 C13 51.2(4) . . . . ?
C6 C7 C8 C9 -1.3(2) . . . . ?
C13 C7 C8 C9 -165.2(4) . . . . ?
Co1 C7 C8 C9 67.61(17) . . . . ?
C6 C7 C8 C19 166.6(4) . . . . ?
C13 C7 C8 C19 2.7(6) . . . . ?
Co1 C7 C8 C19 -124.5(4) . . . . ?
C6 C7 C8 Co1 -68.88(17) . . . . ?
C13 C7 C8 Co1 127.2(4) . . . . ?
C7 Co1 C8 C9 -98.9(2) . . . . ?
C6 Co1 C8 C9 -49.52(17) . . . . ?
C4 Co1 C8 C9 108.3(2) . . . . ?
C3 Co1 C8 C9 152.45(19) . . . . ?
C2 Co1 C8 C9 -169.6(2) . . . . ?
C5 Co1 C8 C9 70.3(3) . . . . ?
C7 Co1 C8 C19 130.1(4) . . . . ?
C9 Co1 C8 C19 -131.0(4) . . . . ?
C6 Co1 C8 C19 179.5(4) . . . . ?
C4 Co1 C8 C19 -22.7(4) . . . . ?
C3 Co1 C8 C19 21.4(4) . . . . ?
C2 Co1 C8 C19 59.4(4) . . . . ?
C5 Co1 C8 C19 -60.7(4) . . . . ?
C9 Co1 C8 C7 98.9(2) . . . . ?
C6 Co1 C8 C7 49.43(18) . . . . ?
C4 Co1 C8 C7 -152.75(19) . . . . ?
C3 Co1 C8 C7 -108.6(2) . . . . ?
C2 Co1 C8 C7 -70.6(3) . . . . ?
C5 Co1 C8 C7 169.2(2) . . . . ?
C19 C8 C9 C25 1.6(6) . . . . ?
C7 C8 C9 C25 169.4(3) . . . . ?
Co1 C8 C9 C25 -123.6(4) . . . . ?
C19 C8 C9 C6 -166.6(4) . . . . ?
C7 C8 C9 C6 1.3(2) . . . . ?
Co1 C8 C9 C6 68.21(17) . . . . ?
C19 C8 C9 Co1 125.2(4) . . . . ?
C7 C8 C9 Co1 -66.95(17) . . . . ?
C6 C6 C9 C8 175.7(5) 2_666 . . . ?
C7 C6 C9 C8 -1.3(2) . . . . ?
Co1 C6 C9 C8 -65.84(17) . . . . ?
C6 C6 C9 C25 8.2(7) 2_666 . . . ?
C7 C6 C9 C25 -168.8(4) . . . . ?
Co1 C6 C9 C25 126.7(4) . . . . ?
C6 C6 C9 Co1 -118.5(5) 2_666 . . . ?
C7 C6 C9 Co1 64.58(17) . . . . ?
C7 Co1 C9 C8 49.84(18) . . . . ?
C6 Co1 C9 C8 98.4(2) . . . . ?
C4 Co1 C9 C8 -94.2(2) . . . . ?
C3 Co1 C9 C8 -53.2(3) . . . . ?
C5 Co1 C9 C8 -138.72(19) . . . . ?
C1 Co1 C9 C8 -179.7(2) . . . . ?
C8 Co1 C9 C25 127.7(4) . . . . ?
C7 Co1 C9 C25 177.6(3) . . . . ?
C6 Co1 C9 C25 -133.8(4) . . . . ?
C4 Co1 C9 C25 33.5(3) . . . . ?
C3 Co1 C9 C25 74.5(4) . . . . ?
C5 Co1 C9 C25 -11.0(3) . . . . ?
C1 Co1 C9 C25 -51.9(4) . . . . ?
C8 Co1 C9 C6 -98.4(2) . . . . ?
C7 Co1 C9 C6 -48.60(17) . . . . ?
C4 Co1 C9 C6 167.35(18) . . . . ?
C3 Co1 C9 C6 -151.7(2) . . . . ?
C5 Co1 C9 C6 122.84(18) . . . . ?
C1 Co1 C9 C6 81.9(2) . . . . ?
C12 N1 C10 O1 1.4(5) . . . . ?
C12 N1 C10 C1 -178.0(3) . . . . ?
C11 O1 C10 N1 3.6(5) . . . . ?
C11 O1 C10 C1 -177.0(3) . . . . ?
C2 C1 C10 N1 0.8(5) . . . . ?
C5 C1 C10 N1 180.0(3) . . . . ?
Co1 C1 C10 N1 -88.6(4) . . . . ?
C2 C1 C10 O1 -178.6(3) . . . . ?
C5 C1 C10 O1 0.6(5) . . . . ?
Co1 C1 C10 O1 92.0(4) . . . . ?
C10 O1 C11 C12 -6.5(4) . . . . ?
C10 N1 C12 C11 -5.5(4) . . . . ?
O1 C11 C12 N1 7.3(4) . . . . ?
C6 C7 C13 C18 139.4(4) . . . . ?
C8 C7 C13 C18 -63.3(5) . . . . ?
Co1 C7 C13 C18 35.1(5) . . . . ?
C6 C7 C13 C14 -41.1(5) . . . . ?
C8 C7 C13 C14 116.2(4) . . . . ?
Co1 C7 C13 C14 -145.4(3) . . . . ?
C18 C13 C14 C15 1.0(5) . . . . ?
C7 C13 C14 C15 -178.5(3) . . . . ?
C13 C14 C15 C16 0.0(5) . . . . ?
C14 C15 C16 C17 -0.2(6) . . . . ?
C15 C16 C17 C18 -0.6(6) . . . . ?
C16 C17 C18 C13 1.8(6) . . . . ?
C14 C13 C18 C17 -1.9(5) . . . . ?
C7 C13 C18 C17 177.6(3) . . . . ?
C9 C8 C19 C20 -162.4(4) . . . . ?
C7 C8 C19 C20 34.6(6) . . . . ?
Co1 C8 C19 C20 -63.1(5) . . . . ?
C9 C8 C19 C24 20.3(6) . . . . ?
C7 C8 C19 C24 -142.6(4) . . . . ?
Co1 C8 C19 C24 119.6(3) . . . . ?
C24 C19 C20 C21 -0.5(6) . . . . ?
C8 C19 C20 C21 -177.8(4) . . . . ?
C19 C20 C21 C22 0.1(7) . . . . ?
C20 C21 C22 C23 0.4(7) . . . . ?
C21 C22 C23 C24 -0.5(7) . . . . ?
C22 C23 C24 C19 0.0(6) . . . . ?
C20 C19 C24 C23 0.4(6) . . . . ?
C8 C19 C24 C23 177.8(3) . . . . ?
C8 C9 C25 C30 -116.7(4) . . . . ?
C6 C9 C25 C30 46.1(5) . . . . ?
Co1 C9 C25 C30 148.4(3) . . . . ?
C8 C9 C25 C26 61.1(5) . . . . ?
C6 C9 C25 C26 -136.1(4) . . . . ?
Co1 C9 C25 C26 -33.8(5) . . . . ?
C30 C25 C26 C27 -2.0(5) . . . . ?
C9 C25 C26 C27 -179.9(3) . . . . ?
C25 C26 C27 C28 1.7(6) . . . . ?
C26 C27 C28 C29 -0.4(6) . . . . ?
C27 C28 C29 C30 -0.5(6) . . . . ?
C28 C29 C30 C25 0.1(6) . . . . ?
C26 C25 C30 C29 1.1(5) . . . . ?
C9 C25 C30 C29 179.0(3) . . . . ?
